data_2214098
loop_
_publ_author_name
'Zheng, Yun-Fa'
'Wang, Liang-Gui'
'Zhang, Chun-Niu'

_publ_section_title
;
 Bis{4-[(5-methylthien-2-yl)methyleneamino]phenyl} sulfide
;
_journal_coeditor_code BT2400
_journal_issue 7
_journal_name_full 'Acta Crystallographica Section E'
_journal_page_first o3307
_journal_page_last o3307
_journal_paper_doi 10.1107/S1600536807029984
_journal_volume 63
_journal_year 2007
_chemical_formula_iupac 'C24 H20 N2 S3'
_chemical_formula_moiety 'C24 H20 N2 S3'
_chemical_formula_sum 'C24 H20 N2 S3'
_chemical_formula_weight 432.60
_chemical_name_systematic
;
Bis{4-[(5-methylthien-2-yl)methyleneamino]phenyl} sulfide
;
_space_group_IT_number 2
_symmetry_cell_setting triclinic
_symmetry_space_group_name_Hall '-P 1'
_symmetry_space_group_name_H-M 'P -1'
_atom_sites_solution_hydrogens geom
_atom_sites_solution_primary direct
_atom_sites_solution_secondary difmap
_cell_angle_alpha 72.828(3)
_cell_angle_beta 88.344(4)
_cell_angle_gamma 83.314(4)
_cell_formula_units_Z 2
_cell_length_a 5.315(3)
_cell_length_b 14.275(4)
_cell_length_c 15.106(3)
_cell_measurement_reflns_used 2294
_cell_measurement_temperature 291(2)
_cell_measurement_theta_max 25.54
_cell_measurement_theta_min 2.34
_cell_volume 1087.6(7)
_computing_cell_refinement SMART
_computing_data_collection 'SMART (Bruker, 2000)'
_computing_data_reduction 'SAINT (Bruker, 2000)'
_computing_molecular_graphics SHELXTL
_computing_publication_material SHELXTL
_computing_structure_refinement SHELXTL
_computing_structure_solution 'SHELXTL (Bruker, 2000)'
_diffrn_ambient_temperature 291(2)
_diffrn_measured_fraction_theta_full 1.000
_diffrn_measured_fraction_theta_max 1.000
_diffrn_measurement_device_type 'Bruker SMART APEX CCD'
_diffrn_measurement_method '\f and \w'
_diffrn_radiation_monochromator graphite
_diffrn_radiation_source 'sealed tube'
_diffrn_radiation_type MoK\a
_diffrn_radiation_wavelength 0.71073
_diffrn_reflns_av_R_equivalents 0.0530
_diffrn_reflns_av_sigmaI/netI 0.0595
_diffrn_reflns_limit_h_max 6
_diffrn_reflns_limit_h_min -6
_diffrn_reflns_limit_k_max 17
_diffrn_reflns_limit_k_min -17
_diffrn_reflns_limit_l_max 18
_diffrn_reflns_limit_l_min -18
_diffrn_reflns_number 11209
_diffrn_reflns_theta_full 26.00
_diffrn_reflns_theta_max 26.00
_diffrn_reflns_theta_min 1.41
_exptl_absorpt_coefficient_mu 0.354
_exptl_absorpt_correction_T_max 0.9262
_exptl_absorpt_correction_T_min 0.9013
_exptl_absorpt_correction_type multi-scan
_exptl_absorpt_process_details '(SADABS; Bruker, 2000)'
_exptl_crystal_colour Yellow
_exptl_crystal_density_diffrn 1.321
_exptl_crystal_density_method 'not measured'
_exptl_crystal_description block
_exptl_crystal_F_000 452
_exptl_crystal_size_max 0.30
_exptl_crystal_size_mid 0.24
_exptl_crystal_size_min 0.22
_refine_diff_density_max 0.212
_refine_diff_density_min -0.338
_refine_ls_extinction_method none
_refine_ls_goodness_of_fit_ref 1.060
_refine_ls_hydrogen_treatment constr
_refine_ls_matrix_type full
_refine_ls_number_parameters 264
_refine_ls_number_reflns 4283
_refine_ls_number_restraints 0
_refine_ls_restrained_S_all 1.060
_refine_ls_R_factor_all 0.0790
_refine_ls_R_factor_gt 0.0646
_refine_ls_shift/su_max 0.000
_refine_ls_shift/su_mean 0.000
_refine_ls_structure_factor_coef Fsqd
_refine_ls_weighting_details 'calc w=1/[\s^2^(Fo^2^)+(0.04P)^2^+0.55P] where P=(Fo^2^+2Fc^2^)/3'
_refine_ls_weighting_scheme calc
_refine_ls_wR_factor_gt 0.1281
_refine_ls_wR_factor_ref 0.1341
_reflns_number_gt 3075
_reflns_number_total 4283
_reflns_threshold_expression I>2\s(I)
_cod_data_source_file bt2400.cif
_cod_data_source_block I
_cod_depositor_comments
;
The following automatic conversions were performed:
'_symmetry_cell_setting' value 'Triclinic' changed to 'triclinic'
according to '/home/saulius/struct/CIF-dictionaries/cif_core.dic'
dictionary named 'cif_core.dic' version 2.4.1 from 2010-06-29.

Automatic conversion script
Id: cif_fix_enum 1527 2010-12-29 10:47:43Z saulius 

The following automatic conversions were performed:

'_symmetry_cell_setting' value 'Triclinic' changed to 'triclinic'
according to /home/saulius/struct/CIF-dictionaries/cif_core.dic
dictionary named 'cif_core.dic' version 2.4.1 from 2010-06-29.

Automatic conversion script
Id: cif_fix_values 1715 2011-07-08 13:25:40Z adriana 
;
_cod_original_cell_volume 1087.6(11)
_cod_database_code 2214098
_cod_database_fobs_code 2214098

loop_
_symmetry_equiv_pos_as_xyz
'x, y, z'
'-x, -y, -z'

loop_
_atom_site_type_symbol
_atom_site_label
_atom_site_fract_x
_atom_site_fract_y
_atom_site_fract_z
_atom_site_U_iso_or_equiv
_atom_site_adp_type
_atom_site_calc_flag
_atom_site_refinement_flags
_atom_site_occupancy
C C1 0.2614(9) 0.0886(3) 0.9139(3) 0.0857(13) Uani d . 1
H H1A 0.2240 0.0362 0.9674 0.129 Uiso calc R 1
H H1B 0.3734 0.0622 0.8739 0.129 Uiso calc R 1
H H1C 0.1071 0.1195 0.8811 0.129 Uiso calc R 1
C C2 0.3849(7) 0.1630(2) 0.9435(3) 0.0637(10) Uani d . 1
C C3 0.3779(8) 0.1806(3) 1.0259(3) 0.0747(11) Uani d . 1
H H3 0.2889 0.1460 1.0767 0.090 Uiso calc R 1
C C4 0.5197(8) 0.2571(3) 1.0272(3) 0.0675(10) Uani d . 1
H H4 0.5318 0.2786 1.0792 0.081 Uiso calc R 1
C C5 0.6357(7) 0.2966(2) 0.9476(2) 0.0550(8) Uani d . 1
C C6 0.7838(7) 0.3786(2) 0.9234(2) 0.0578(8) Uani d . 1
H H6 0.8086 0.4097 0.9681 0.069 Uiso calc R 1
C C7 1.0027(6) 0.4972(2) 0.8216(2) 0.0483(7) Uani d . 1
C C8 0.9070(6) 0.5813(2) 0.8451(2) 0.0558(8) Uani d . 1
H H8 0.7653 0.5797 0.8828 0.067 Uiso calc R 1
C C9 1.0204(6) 0.6678(2) 0.8129(2) 0.0564(8) Uani d . 1
H H9 0.9541 0.7236 0.8292 0.068 Uiso calc R 1
C C10 1.2311(6) 0.6715(2) 0.7567(2) 0.0431(7) Uani d . 1
C C11 1.3271(7) 0.5885(2) 0.7341(2) 0.0562(8) Uani d . 1
H H11 1.4709 0.5898 0.6974 0.067 Uiso calc R 1
C C12 1.2126(7) 0.5029(2) 0.7654(3) 0.0630(9) Uani d . 1
H H12 1.2786 0.4477 0.7480 0.076 Uiso calc R 1
C C13 1.1345(6) 0.8760(2) 0.6981(2) 0.0467(7) Uani d . 1
C C14 1.0991(7) 0.9302(2) 0.7597(3) 0.0594(9) Uani d . 1
H H14 1.2080 0.9166 0.8101 0.071 Uiso calc R 1
C C15 0.8991(7) 1.0059(2) 0.7467(3) 0.0602(9) Uani d . 1
H H15 0.8740 1.0418 0.7893 0.072 Uiso calc R 1
C C16 0.7382(6) 1.0280(2) 0.6711(2) 0.0486(7) Uani d . 1
C C17 0.7769(7) 0.9728(3) 0.6105(3) 0.0618(9) Uani d . 1
H H17 0.6691 0.9860 0.5598 0.074 Uiso calc R 1
C C18 0.9732(7) 0.8979(2) 0.6236(2) 0.0610(9) Uani d . 1
H H18 0.9969 0.8616 0.5814 0.073 Uiso calc R 1
C C19 0.4707(7) 1.1612(3) 0.5835(3) 0.0599(9) Uani d . 1
H H19 0.5624 1.1525 0.5326 0.072 Uiso calc R 1
C C20 0.2608(6) 1.2376(2) 0.5676(2) 0.0513(8) Uani d . 1
C C21 0.1764(8) 1.3004(3) 0.4856(2) 0.0646(10) Uani d . 1
H H21 0.2484 1.2998 0.4289 0.077 Uiso calc R 1
C C22 -0.0331(8) 1.3671(2) 0.4953(2) 0.0645(10) Uani d . 1
H H22 -0.1150 1.4141 0.4452 0.077 Uiso calc R 1
C C23 -0.1032(6) 1.3566(2) 0.5832(2) 0.0492(7) Uani d . 1
C C24 -0.3108(7) 1.4138(3) 0.6194(2) 0.0575(8) Uani d . 1
H H24A -0.3612 1.4749 0.5728 0.086 Uiso calc R 1
H H24B -0.2528 1.4272 0.6735 0.086 Uiso calc R 1
H H24C -0.4527 1.3762 0.6352 0.086 Uiso calc R 1
N N1 0.8823(6) 0.41080(19) 0.84441(19) 0.0553(7) Uani d . 1
N N2 0.5373(5) 1.10504(19) 0.6635(2) 0.0564(7) Uani d . 1
S S1 0.5706(2) 0.23984(7) 0.86657(6) 0.0630(3) Uani d . 1
S S2 1.38975(16) 0.77884(6) 0.71406(6) 0.0547(2) Uani d . 1
S S3 0.08630(18) 1.26159(7) 0.65792(6) 0.0591(3) Uani d . 1

loop_
_atom_site_aniso_label
_atom_site_aniso_U_11
_atom_site_aniso_U_22
_atom_site_aniso_U_33
_atom_site_aniso_U_12
_atom_site_aniso_U_13
_atom_site_aniso_U_23
C1 0.095(3) 0.063(2) 0.098(3) -0.026(2) -0.024(3) -0.013(2)
C2 0.065(2) 0.0417(17) 0.075(3) -0.0114(16) -0.0046(18) -0.0008(16)
C3 0.083(3) 0.069(3) 0.068(3) -0.017(2) 0.020(2) -0.013(2)
C4 0.090(3) 0.061(2) 0.053(2) -0.017(2) 0.0128(19) -0.0194(17)
C5 0.066(2) 0.0445(17) 0.0536(19) -0.0078(15) 0.0000(16) -0.0127(14)
C6 0.063(2) 0.0511(19) 0.061(2) -0.0100(16) 0.0017(17) -0.0184(16)
C7 0.0500(18) 0.0465(17) 0.0467(17) -0.0004(14) -0.0016(14) -0.0130(13)
C8 0.0474(19) 0.0500(18) 0.072(2) -0.0072(15) 0.0172(16) -0.0221(16)
C9 0.053(2) 0.0464(17) 0.075(2) -0.0053(15) 0.0135(17) -0.0284(16)
C10 0.0426(16) 0.0391(15) 0.0461(16) 0.0022(12) 0.0002(12) -0.0128(12)
C11 0.052(2) 0.0504(18) 0.067(2) -0.0021(15) 0.0178(16) -0.0223(16)
C12 0.079(3) 0.0405(17) 0.071(2) 0.0017(16) 0.0194(19) -0.0241(16)
C13 0.0441(17) 0.0373(15) 0.0579(19) -0.0071(13) 0.0091(14) -0.0127(13)
C14 0.062(2) 0.0539(19) 0.065(2) -0.0011(16) -0.0156(17) -0.0224(16)
C15 0.064(2) 0.057(2) 0.069(2) -0.0027(17) -0.0020(18) -0.0341(18)
C16 0.0406(17) 0.0417(16) 0.062(2) -0.0036(13) -0.0010(14) -0.0136(14)
C17 0.067(2) 0.057(2) 0.064(2) 0.0052(17) -0.0145(17) -0.0250(17)
C18 0.075(2) 0.0487(18) 0.064(2) 0.0009(17) -0.0018(18) -0.0263(16)
C19 0.059(2) 0.0530(19) 0.067(2) -0.0016(16) 0.0128(17) -0.0187(17)
C20 0.0473(18) 0.0432(16) 0.062(2) 0.0014(14) 0.0112(15) -0.0161(15)
C21 0.085(3) 0.056(2) 0.0471(19) 0.0053(18) 0.0109(18) -0.0122(16)
C22 0.085(3) 0.0481(19) 0.0498(19) 0.0138(18) 0.0003(18) -0.0065(15)
C23 0.0559(19) 0.0396(15) 0.0518(18) -0.0013(14) 0.0014(14) -0.0147(13)
C24 0.056(2) 0.059(2) 0.0521(19) 0.0071(16) 0.0073(15) -0.0140(15)
N1 0.0662(18) 0.0438(14) 0.0542(16) -0.0097(13) 0.0059(13) -0.0111(12)
N2 0.0501(16) 0.0455(15) 0.0703(19) 0.0012(12) 0.0054(14) -0.0150(14)
S1 0.0819(7) 0.0545(5) 0.0542(5) -0.0172(4) 0.0015(4) -0.0150(4)
S2 0.0445(5) 0.0455(4) 0.0723(6) -0.0040(3) 0.0100(4) -0.0156(4)
S3 0.0609(5) 0.0588(5) 0.0509(5) 0.0044(4) 0.0039(4) -0.0106(4)

loop_
_atom_type_symbol
_atom_type_description
_atom_type_scat_dispersion_real
_atom_type_scat_dispersion_imag
_atom_type_scat_source
C C 0.0033 0.0016 'International Tables Vol C Tables 4.2.6.8 and 6.1.1.4'
H H 0.0000 0.0000 'International Tables Vol C Tables 4.2.6.8 and 6.1.1.4'
N N 0.0061 0.0033 'International Tables Vol C Tables 4.2.6.8 and 6.1.1.4'
S S 0.1246 0.1234 'International Tables Vol C Tables 4.2.6.8 and 6.1.1.4'

loop_
_geom_angle_atom_site_label_1
_geom_angle_atom_site_label_2
_geom_angle_atom_site_label_3
_geom_angle
C2 C1 H1A 109.5
C2 C1 H1B 109.5
H1A C1 H1B 109.5
C2 C1 H1C 109.5
H1A C1 H1C 109.5
H1B C1 H1C 109.5
C3 C2 C1 129.2(4)
C3 C2 S1 111.1(3)
C1 C2 S1 119.7(3)
C2 C3 C4 112.4(3)
C2 C3 H3 123.8
C4 C3 H3 123.8
C5 C4 C3 114.5(4)
C5 C4 H4 122.7
C3 C4 H4 122.7
C4 C5 C6 129.1(3)
C4 C5 S1 110.3(3)
C6 C5 S1 120.5(3)
N1 C6 C5 123.5(3)
N1 C6 H6 118.3
C5 C6 H6 118.3
C12 C7 C8 117.7(3)
C12 C7 N1 118.7(3)
C8 C7 N1 123.3(3)
C7 C8 C9 120.7(3)
C7 C8 H8 119.6
C9 C8 H8 119.6
C10 C9 C8 120.4(3)
C10 C9 H9 119.8
C8 C9 H9 119.8
C11 C10 C9 118.9(3)
C11 C10 S2 117.9(2)
C9 C10 S2 123.1(2)
C10 C11 C12 120.6(3)
C10 C11 H11 119.7
C12 C11 H11 119.7
C7 C12 C11 121.6(3)
C7 C12 H12 119.2
C11 C12 H12 119.2
C14 C13 C18 119.2(3)
C14 C13 S2 120.4(3)
C18 C13 S2 120.4(2)
C13 C14 C15 120.0(3)
C13 C14 H14 120.0
C15 C14 H14 120.0
C16 C15 C14 120.5(3)
C16 C15 H15 119.7
C14 C15 H15 119.7
C17 C16 C15 118.5(3)
C17 C16 N2 124.4(3)
C15 C16 N2 117.1(3)
C16 C17 C18 121.0(3)
C16 C17 H17 119.5
C18 C17 H17 119.5
C13 C18 C17 120.8(3)
C13 C18 H18 119.6
C17 C18 H18 119.6
N2 C19 C20 123.4(3)
N2 C19 H19 118.3
C20 C19 H19 118.3
C21 C20 C19 127.5(3)
C21 C20 S3 110.9(2)
C19 C20 S3 121.5(3)
C20 C21 C22 112.6(3)
C20 C21 H21 123.7
C22 C21 H21 123.7
C23 C22 C21 114.0(3)
C23 C22 H22 123.0
C21 C22 H22 123.0
C22 C23 C24 128.9(3)
C22 C23 S3 110.6(2)
C24 C23 S3 120.5(2)
C23 C24 H24A 109.5
C23 C24 H24B 109.5
H24A C24 H24B 109.5
C23 C24 H24C 109.5
H24A C24 H24C 109.5
H24B C24 H24C 109.5
C6 N1 C7 120.9(3)
C19 N2 C16 118.8(3)
C5 S1 C2 91.71(19)
C10 S2 C13 102.28(15)
C20 S3 C23 91.82(16)

loop_
_geom_bond_atom_site_label_1
_geom_bond_atom_site_label_2
_geom_bond_distance
C1 C2 1.489(5)
C1 H1A 0.9600
C1 H1B 0.9600
C1 H1C 0.9600
C2 C3 1.341(5)
C2 S1 1.721(4)
C3 C4 1.402(5)
C3 H3 0.9300
C4 C5 1.334(5)
C4 H4 0.9300
C5 C6 1.438(5)
C5 S1 1.718(3)
C6 N1 1.267(4)
C6 H6 0.9300
C7 C12 1.378(5)
C7 C8 1.386(4)
C7 N1 1.404(4)
C8 C9 1.387(5)
C8 H8 0.9300
C9 C10 1.382(4)
C9 H9 0.9300
C10 C11 1.367(4)
C10 S2 1.777(3)
C11 C12 1.379(5)
C11 H11 0.9300
C12 H12 0.9300
C13 C14 1.371(4)
C13 C18 1.374(5)
C13 S2 1.791(3)
C14 C15 1.399(5)
C14 H14 0.9300
C15 C16 1.385(5)
C15 H15 0.9300
C16 C17 1.370(5)
C16 N2 1.422(4)
C17 C18 1.378(5)
C17 H17 0.9300
C18 H18 0.9300
C19 N2 1.271(4)
C19 C20 1.439(4)
C19 H19 0.9300
C20 C21 1.350(5)
C20 S3 1.722(3)
C21 C22 1.412(5)
C21 H21 0.9300
C22 C23 1.337(5)
C22 H22 0.9300
C23 C24 1.484(4)
C23 S3 1.725(3)
C24 H24A 0.9600
C24 H24B 0.9600
C24 H24C 0.9600

loop_
_cod_related_entry_id
_cod_related_entry_database
_cod_related_entry_code
1 ChemSpider 30655263
